data_4301475
loop_
_publ_author_name
'Amal H. Ismail'
'Michael H. Dickman'
'Ulrich Kortz'

_publ_contact_author_address
; 
Jacobs University
School of Engineering and Science
P.O. Box 750 561
28725 Bremen
Germany
;
_publ_contact_author_email
;
u.kortz@jacobs-university.de
;
_publ_contact_author_fax
;
+49-421-200 3229
;
_publ_contact_author_name
;
Ulrich KORTZ
;
_publ_contact_author_phone
;
+49-421-200 3235
;
_publ_section_title
;
22-Isopolytungstate Fragment [H2W22O74]14-Coordinated to Lanthanide Ions
;
_journal_name_full 'Inorganic Chemistry'
_journal_page_first 1559
_journal_page_last 1565
_journal_paper_doi 10.1021/ic801946m
_journal_volume 48
_journal_year 2009
_chemical_formula_sum 'Er2 H110 Na8 O129 W22'
_chemical_formula_weight 6738.02
_chemical_name_systematic
;
 ?
;
_space_group_IT_number 2
_symmetry_cell_setting triclinic
_symmetry_space_group_name_Hall '-P 1'
_symmetry_space_group_name_H-M 'P -1'
_atom_sites_solution_primary direct
_atom_sites_solution_secondary difmap
_audit_creation_method SHELXL-97
_cell_angle_alpha 72.166(18)
_cell_angle_beta 75.056(17)
_cell_angle_gamma 83.375(16)
_cell_formula_units_Z 1
_cell_length_a 12.546(4)
_cell_length_b 14.124(5)
_cell_length_c 17.720(6)
_cell_measurement_reflns_used 6082
_cell_measurement_temperature 173(2)
_cell_measurement_theta_max 24.44
_cell_measurement_theta_min 2.64
_cell_volume 2885.7(17)
_computing_cell_refinement 'Bruker SAINT'
_computing_data_collection 'Bruker APEX2'
_computing_data_reduction 'Bruker SAINT'
_computing_molecular_graphics 'Bruker SHELXTL'
_computing_publication_material 'Bruker SHELXTL'
_computing_structure_refinement 'SHELXL-97 (Sheldrick, 1997)'
_computing_structure_solution 'SHELXS-97 (Sheldrick, 1990)'
_diffrn_ambient_temperature 173(2)
_diffrn_measured_fraction_theta_full 0.977
_diffrn_measured_fraction_theta_max 0.977
_diffrn_measurement_device_type 'Bruker APEX-II CCD'
_diffrn_measurement_method '\f and \w scans'
_diffrn_radiation_monochromator graphite
_diffrn_radiation_source 'fine-focus sealed tube'
_diffrn_radiation_type MoK\a
_diffrn_radiation_wavelength 0.71073
_diffrn_reflns_av_R_equivalents 0.3417
_diffrn_reflns_av_sigmaI/netI 0.1599
_diffrn_reflns_limit_h_max 14
_diffrn_reflns_limit_h_min -14
_diffrn_reflns_limit_k_max 16
_diffrn_reflns_limit_k_min -16
_diffrn_reflns_limit_l_max 20
_diffrn_reflns_limit_l_min -20
_diffrn_reflns_number 120664
_diffrn_reflns_theta_full 24.71
_diffrn_reflns_theta_max 24.71
_diffrn_reflns_theta_min 3.16
_diffrn_standards_number 0
_exptl_absorpt_coefficient_mu 23.418
_exptl_absorpt_correction_T_max 0.3201
_exptl_absorpt_correction_T_min 0.1378
_exptl_absorpt_correction_type multi-scan
_exptl_absorpt_process_details SADABS
_exptl_crystal_colour pink
_exptl_crystal_density_diffrn 3.877
_exptl_crystal_density_method 'not measured'
_exptl_crystal_description needle
_exptl_crystal_F_000 2994
_exptl_crystal_size_max 0.23
_exptl_crystal_size_mid 0.09
_exptl_crystal_size_min 0.06
_refine_diff_density_max 5.024
_refine_diff_density_min -3.671
_refine_diff_density_rms 0.755
_refine_ls_extinction_method none
_refine_ls_goodness_of_fit_ref 1.066
_refine_ls_matrix_type full
_refine_ls_number_parameters 389
_refine_ls_number_reflns 9633
_refine_ls_number_restraints 0
_refine_ls_restrained_S_all 1.066
_refine_ls_R_factor_all 0.1739
_refine_ls_R_factor_gt 0.1063
_refine_ls_shift/su_max 0.000
_refine_ls_shift/su_mean 0.000
_refine_ls_structure_factor_coef Fsqd
_refine_ls_weighting_details 'calc w=1/[\s^2^(Fo^2^)+(0.1000P)^2^+650.0000P] where P=(Fo^2^+2Fc^2^)/3'
_refine_ls_weighting_scheme calc
_refine_ls_wR_factor_gt 0.2335
_refine_ls_wR_factor_ref 0.2794
_reflns_number_gt 5624
_reflns_number_total 9633
_reflns_threshold_expression >2sigma(I)
_cod_data_source_file ic801946m_si_001_06.cif
_cod_data_source_block wer
_cod_depositor_comments
;
The following automatic conversions were performed:
'_symmetry_cell_setting' value 'Triclinic' changed to 'triclinic'
according to '/home/saulius/struct/CIF-dictionaries/cif_core.dic'
dictionary named 'cif_core.dic' version 2.4.1 from 2010-06-29.

Automatic conversion script
Id: cif_fix_enum 1527 2010-12-29 10:47:43Z saulius 
;
_cod_original_cell_volume 2885.7(16)
_cod_original_formula_sum 'H110 Er2 Na8 O129 W22'
_cod_database_code 4301475

loop_
_symmetry_equiv_pos_as_xyz
'x, y, z'
'-x, -y, -z'

loop_
_atom_site_label
_atom_site_type_symbol
_atom_site_fract_x
_atom_site_fract_y
_atom_site_fract_z
_atom_site_U_iso_or_equiv
_atom_site_adp_type
_atom_site_occupancy
_atom_site_symmetry_multiplicity
_atom_site_calc_flag
_atom_site_refinement_flags
_atom_site_disorder_assembly
_atom_site_disorder_group
W1 W -0.01554(15) -0.18111(13) 0.18556(12) 0.0188(4) Uani 1 1 d . . .
W2 W -0.04255(16) -0.23505(14) 0.38164(12) 0.0216(5) Uani 1 1 d . . .
W3 W -0.06090(16) -0.00302(14) 0.27106(12) 0.0209(5) Uani 1 1 d . . .
W4 W -0.28254(16) -0.11961(14) 0.38804(12) 0.0215(5) Uani 1 1 d . . .
W5 W -0.43973(15) -0.07678(13) 0.23288(12) 0.0201(5) Uani 1 1 d . . .
W6 W -0.36698(15) -0.25269(13) 0.13946(12) 0.0187(4) Uani 1 1 d . . .
W7 W -0.40514(15) -0.31112(13) 0.34112(12) 0.0199(5) Uani 1 1 d . . .
W8 W -0.11261(16) -0.43771(14) 0.32188(13) 0.0225(5) Uani 1 1 d . . .
W9 W -0.08820(16) -0.38765(14) 0.12267(12) 0.0215(5) Uani 1 1 d . . .
W10 W -0.11792(15) -0.12135(13) -0.00323(12) 0.0191(4) Uani 1 1 d . . .
W11 W -0.18412(15) 0.05407(13) 0.09253(12) 0.0179(4) Uani 1 1 d . . .
Er1 Er 0.22268(18) -0.32409(16) 0.05983(14) 0.0226(5) Uani 1 1 d . . .
O1E O 0.097(2) -0.206(2) 0.1140(18) 0.017(7) Uiso 1 1 d . . .
O1ER O 0.277(3) -0.493(3) 0.096(2) 0.037(9) Uiso 1 1 d . . .
O2T O 0.035(3) -0.287(2) 0.449(2) 0.027(8) Uiso 1 1 d . . .
O2ER O 0.398(3) -0.345(3) -0.017(2) 0.041(9) Uiso 1 1 d . . .
O3T O 0.000(2) 0.101(2) 0.2676(19) 0.020(7) Uiso 1 1 d . . .
O3ER O 0.220(3) -0.376(2) 0.200(2) 0.027(8) Uiso 1 1 d . . .
O4ER O 0.186(3) -0.377(3) -0.043(2) 0.034(9) Uiso 1 1 d . . .
O4T O -0.373(3) -0.087(2) 0.470(2) 0.025(8) Uiso 1 1 d . . .
O5ER O 0.339(3) -0.220(3) 0.078(2) 0.036(9) Uiso 1 1 d . . .
O5T O -0.543(3) 0.013(3) 0.238(2) 0.034(9) Uiso 1 1 d . . .
O6T O -0.449(3) -0.290(2) 0.086(2) 0.026(8) Uiso 1 1 d . . .
O7T O -0.501(3) -0.384(2) 0.426(2) 0.026(8) Uiso 1 1 d . . .
O8T O -0.158(3) -0.547(2) 0.400(2) 0.027(8) Uiso 1 1 d . . .
O8A O 0.029(4) -0.462(3) 0.301(3) 0.054(11) Uiso 1 1 d . . .
O9T O -0.099(3) -0.463(3) 0.066(2) 0.034(9) Uiso 1 1 d . . .
O9E O 0.057(2) -0.394(2) 0.1125(19) 0.020(7) Uiso 1 1 d . . .
O10A O -0.148(2) -0.126(2) -0.0895(19) 0.019(7) Uiso 1 1 d . . .
O10T O 0.028(3) -0.084(2) -0.041(2) 0.026(8) Uiso 1 1 d . . .
O011 O -0.177(2) 0.004(2) 0.0041(18) 0.015(6) Uiso 1 1 d . . .
O11T O -0.221(2) 0.175(2) 0.0534(18) 0.014(6) Uiso 1 1 d . . .
O12 O 0.048(2) -0.240(2) 0.2802(19) 0.019(7) Uiso 1 1 d . . .
O13 O 0.037(3) -0.060(2) 0.193(2) 0.023(7) Uiso 1 1 d . . .
O23 O 0.005(2) -0.096(2) 0.3548(19) 0.020(7) Uiso 1 1 d . . .
O24 O -0.175(2) -0.200(2) 0.4431(18) 0.018(7) Uiso 1 1 d . . .
O28 O -0.121(2) -0.347(2) 0.3849(17) 0.013(6) Uiso 1 1 d . . .
O34 O -0.196(3) -0.003(2) 0.352(2) 0.031(8) Uiso 1 1 d . . .
O45 O -0.360(3) -0.052(2) 0.306(2) 0.024(7) Uiso 1 1 d . . .
O47 O -0.345(2) -0.239(2) 0.3978(18) 0.014(6) Uiso 1 1 d . . .
O56 O -0.467(3) -0.135(3) 0.163(2) 0.034(9) Uiso 1 1 d . . .
O57 O -0.503(3) -0.179(2) 0.3242(19) 0.021(7) Uiso 1 1 d . . .
O67 O -0.450(3) -0.326(2) 0.253(2) 0.024(7) Uiso 1 1 d . . .
O69 O -0.257(3) -0.348(2) 0.145(2) 0.027(8) Uiso 1 1 d . . .
O78 O -0.286(3) -0.395(2) 0.334(2) 0.026(8) Uiso 1 1 d . . .
O89 O -0.131(2) -0.476(2) 0.2294(18) 0.016(7) Uiso 1 1 d . . .
O101 O -0.105(2) -0.104(2) 0.1209(19) 0.021(7) Uiso 1 1 d . . .
O123 O -0.136(3) -0.146(2) 0.289(2) 0.024(7) Uiso 1 1 d . . .
O189 O -0.093(3) -0.297(2) 0.214(2) 0.026(8) Uiso 1 1 d . . .
O311 O -0.150(3) 0.054(2) 0.187(2) 0.026(8) Uiso 1 1 d . . .
O511 O -0.321(3) 0.004(2) 0.148(2) 0.027(8) Uiso 1 1 d . . .
O567 O -0.311(3) -0.202(2) 0.232(2) 0.023(7) Uiso 1 1 d . . .
O610 O -0.278(2) -0.163(2) 0.0612(18) 0.018(7) Uiso 1 1 d . . .
O910 O -0.090(2) -0.256(2) 0.0477(19) 0.019(7) Uiso 1 1 d . . .
Na1 Na -0.6672(16) -0.1484(14) 0.4338(12) 0.031(5) Uiso 1 1 d . . .
Na2 Na -0.6562(18) -0.4448(16) 0.5243(14) 0.041(5) Uiso 1 1 d . . .
Na3 Na 0.074(2) 0.2471(17) 0.2700(15) 0.047(6) Uiso 1 1 d . . .
Na4 Na -0.6878(18) 0.1004(16) 0.3091(14) 0.040(5) Uiso 1 1 d . . .
O1W O 0.319(3) -0.283(3) 0.273(2) 0.033(8) Uiso 1 1 d . . .
O2W O -0.178(3) 0.110(3) 0.457(2) 0.041(9) Uiso 1 1 d . . .
O3W O -0.363(3) -0.540(3) 0.229(2) 0.032(8) Uiso 1 1 d . . .
O4W O 0.269(3) -0.082(3) 0.170(2) 0.037(9) Uiso 1 1 d . . .
O5W O 0.231(3) -0.061(3) 0.332(2) 0.033(8) Uiso 1 1 d . . .
O6W O -0.407(3) -0.005(3) 0.594(3) 0.045(10) Uiso 1 1 d . . .
O7W O 0.266(3) -0.300(3) 0.442(2) 0.033(8) Uiso 1 1 d . . .
O8W O -0.551(3) -0.401(3) 0.606(2) 0.037(9) Uiso 1 1 d . . .
O9W O -0.410(3) -0.040(3) -0.049(2) 0.044(10) Uiso 1 1 d . . .
O10W O -0.571(3) -0.197(3) 0.545(2) 0.037(9) Uiso 1 1 d . . .
O11W O -0.147(4) -0.157(3) 0.604(3) 0.062(13) Uiso 1 1 d . . .
O12W O -0.101(4) -0.718(3) 0.336(3) 0.052(11) Uiso 1 1 d . . .
O13W O 0.165(4) -0.605(3) 0.254(3) 0.061(12) Uiso 1 1 d . . .
O14W O -0.367(4) 0.154(3) 0.303(3) 0.056(12) Uiso 1 1 d . . .
O15W O -0.321(4) -0.422(3) 0.533(3) 0.058(12) Uiso 1 1 d . . .
O16W O 0.293(4) -0.635(4) 0.026(3) 0.062(13) Uiso 0.95 1 d P . .
O17W O -0.561(4) 0.241(3) 0.254(3) 0.056(12) Uiso 1 1 d . . .
O18W O 0.223(4) -0.309(3) -0.209(3) 0.056(12) Uiso 1 1 d . . .
O19W O -0.239(3) -0.187(3) -0.193(2) 0.039(9) Uiso 1 1 d . . .
O20W O 0.494(5) -0.440(4) -0.132(4) 0.059(16) Uiso 0.75 1 d P . .
O21W O 0.505(5) -0.172(4) -0.092(4) 0.054(15) Uiso 0.75 1 d P . .
O22W O -0.009(6) -0.025(5) 0.483(4) 0.056(19) Uiso 0.65 1 d P . .
O23W O 0.032(4) 0.328(4) 0.132(3) 0.059(14) Uiso 0.85 1 d P . .
O24W O -0.700(6) 0.318(5) 0.364(5) 0.046(19) Uiso 0.55 1 d P . .

loop_
_atom_site_aniso_label
_atom_site_aniso_U_11
_atom_site_aniso_U_22
_atom_site_aniso_U_33
_atom_site_aniso_U_23
_atom_site_aniso_U_13
_atom_site_aniso_U_12
W1 0.0176(10) 0.0179(9) 0.0207(11) -0.0051(8) -0.0046(8) -0.0014(7)
W2 0.0211(10) 0.0213(10) 0.0227(11) -0.0061(8) -0.0049(8) -0.0024(8)
W3 0.0207(10) 0.0193(10) 0.0241(11) -0.0081(8) -0.0046(8) -0.0030(8)
W4 0.0191(10) 0.0236(10) 0.0235(11) -0.0087(9) -0.0046(8) -0.0027(8)
W5 0.0171(10) 0.0176(10) 0.0245(11) -0.0050(8) -0.0041(8) -0.0014(7)
W6 0.0152(10) 0.0207(10) 0.0215(11) -0.0074(8) -0.0040(8) -0.0030(7)
W7 0.0181(10) 0.0185(10) 0.0222(11) -0.0045(8) -0.0040(8) -0.0022(7)
W8 0.0213(11) 0.0182(10) 0.0267(12) -0.0047(8) -0.0046(8) -0.0026(8)
W9 0.0200(10) 0.0189(10) 0.0259(12) -0.0077(8) -0.0032(8) -0.0040(8)
W10 0.0184(10) 0.0193(10) 0.0211(11) -0.0082(8) -0.0028(8) -0.0046(7)
W11 0.0188(10) 0.0158(9) 0.0194(11) -0.0055(8) -0.0040(8) -0.0020(7)
Er1 0.0217(12) 0.0211(11) 0.0258(13) -0.0093(10) -0.0034(9) -0.0021(9)

loop_
_atom_type_symbol
_atom_type_description
_atom_type_scat_dispersion_real
_atom_type_scat_dispersion_imag
_atom_type_scat_source
O O 0.0106 0.0060 'International Tables Vol C Tables 4.2.6.8 and 6.1.1.4'
H H 0.0000 0.0000 'International Tables Vol C Tables 4.2.6.8 and 6.1.1.4'
Na Na 0.0362 0.0249 'International Tables Vol C Tables 4.2.6.8 and 6.1.1.4'
Er Er -0.2586 4.9576 'International Tables Vol C Tables 4.2.6.8 and 6.1.1.4'
W W -0.8490 6.8722 'International Tables Vol C Tables 4.2.6.8 and 6.1.1.4'

loop_
_geom_angle_atom_site_label_1
_geom_angle_atom_site_label_2
_geom_angle_atom_site_label_3
_geom_angle
_geom_angle_site_symmetry_1
_geom_angle_site_symmetry_3
_geom_angle_publ_flag
O1E W1 O101 102.0(14) . . ?
O1E W1 O189 100.4(14) . . ?
O101 W1 O189 94.9(14) . . ?
O1E W1 O13 97.4(13) . . ?
O101 W1 O13 89.2(13) . . ?
O189 W1 O13 160.4(14) . . ?
O1E W1 O12 96.5(13) . . ?
O101 W1 O12 160.2(13) . . ?
O189 W1 O12 88.8(13) . . ?
O13 W1 O12 81.2(13) . . ?
O1E W1 O123 168.8(13) . . ?
O101 W1 O123 86.7(13) . . ?
O189 W1 O123 85.8(13) . . ?
O13 W1 O123 75.3(12) . . ?
O12 W1 O123 74.2(12) . . ?
O2T W2 O24 104.5(15) . . ?
O2T W2 O12 105.3(15) . . ?
O24 W2 O12 150.3(13) . . ?
O2T W2 O28 102.4(14) . . ?
O24 W2 O28 84.4(12) . . ?
O12 W2 O28 89.7(12) . . ?
O2T W2 O23 96.6(14) . . ?
O24 W2 O23 88.8(12) . . ?
O12 W2 O23 87.3(12) . . ?
O28 W2 O23 160.8(12) . . ?
O2T W2 O123 172.2(13) . . ?
O24 W2 O123 75.7(12) . . ?
O12 W2 O123 74.8(12) . . ?
O28 W2 O123 85.4(11) . . ?
O23 W2 O123 75.5(12) . . ?
O3T W3 O13 106.6(14) . . ?
O3T W3 O34 102.5(14) . . ?
O13 W3 O34 151.0(13) . . ?
O3T W3 O23 97.1(13) . . ?
O13 W3 O23 88.1(13) . . ?
O34 W3 O23 88.8(14) . . ?
O3T W3 O311 101.0(14) . . ?
O13 W3 O311 86.8(13) . . ?
O34 W3 O311 87.3(14) . . ?
O23 W3 O311 161.9(12) . . ?
O3T W3 O123 173.5(13) . . ?
O13 W3 O123 75.8(12) . . ?
O34 W3 O123 75.3(13) . . ?
O23 W3 O123 76.9(12) . . ?
O311 W3 O123 85.1(12) . . ?
O4T W4 O47 99.2(13) . . ?
O4T W4 O45 98.2(14) . . ?
O47 W4 O45 89.3(13) . . ?
O4T W4 O24 99.5(14) . . ?
O47 W4 O24 87.4(12) . . ?
O45 W4 O24 162.3(13) . . ?
O4T W4 O34 95.6(14) . . ?
O47 W4 O34 165.1(13) . . ?
O45 W4 O34 86.6(14) . . ?
O24 W4 O34 92.1(13) . . ?
O4T W4 O123 166.7(13) . . ?
O47 W4 O123 91.8(11) . . ?
O45 W4 O123 89.3(13) . . ?
O24 W4 O123 73.4(12) . . ?
O34 W4 O123 73.8(13) . . ?
O5T W5 O56 104.0(16) . . ?
O5T W5 O57 99.7(15) . . ?
O56 W5 O57 92.8(15) . . ?
O5T W5 O45 99.2(15) . . ?
O56 W5 O45 156.8(15) . . ?
O57 W5 O45 84.6(13) . . ?
O5T W5 O511 99.6(15) . . ?
O56 W5 O511 92.7(15) . . ?
O57 W5 O511 158.0(13) . . ?
O45 W5 O511 82.1(13) . . ?
O5T W5 O567 176.5(14) . . ?
O56 W5 O567 75.5(14) . . ?
O57 W5 O567 76.9(12) . . ?
O45 W5 O567 81.4(12) . . ?
O511 W5 O567 83.8(12) . . ?
O6T W6 O610 103.9(14) . . ?
O6T W6 O69 102.9(15) . . ?
O610 W6 O69 92.0(14) . . ?
O6T W6 O67 96.7(14) . . ?
O610 W6 O67 158.2(13) . . ?
O69 W6 O67 90.4(14) . . ?
O6T W6 O56 97.3(14) . . ?
O610 W6 O56 87.4(13) . . ?
O69 W6 O56 159.4(14) . . ?
O67 W6 O56 82.9(13) . . ?
O6T W6 O567 163.4(13) . . ?
O610 W6 O567 87.8(12) . . ?
O69 W6 O567 88.3(13) . . ?
O67 W6 O567 70.6(12) . . ?
O56 W6 O567 71.0(13) . . ?
O7T W7 O78 102.1(15) . . ?
O7T W7 O67 102.2(14) . . ?
O78 W7 O67 96.3(14) . . ?
O7T W7 O47 98.8(13) . . ?
O78 W7 O47 92.8(13) . . ?
O67 W7 O47 154.7(13) . . ?
O7T W7 O57 96.7(13) . . ?
O78 W7 O57 160.3(13) . . ?
O67 W7 O57 85.1(13) . . ?
O47 W7 O57 78.7(12) . . ?
O7T W7 O567 169.9(13) . . ?
O78 W7 O567 87.8(13) . . ?
O67 W7 O567 74.6(13) . . ?
O47 W7 O567 82.3(12) . . ?
O57 W7 O567 73.6(12) . . ?
O7T W7 Na2 54.3(11) . 2_446 ?
O78 W7 Na2 48.3(11) . 2_446 ?
O67 W7 Na2 110.4(10) . 2_446 ?
O47 W7 Na2 93.2(9) . 2_446 ?
O57 W7 Na2 148.7(9) . 2_446 ?
O567 W7 Na2 135.8(9) . 2_446 ?
O8A W8 O8T 100.8(18) . . ?
O8A W8 O28 98.8(16) . . ?
O8T W8 O28 100.5(14) . . ?
O8A W8 O89 93.9(17) . . ?
O8T W8 O89 98.8(13) . . ?
O28 W8 O89 154.4(12) . . ?
O8A W8 O78 173.4(17) . . ?
O8T W8 O78 85.5(14) . . ?
O28 W8 O78 82.0(12) . . ?
O89 W8 O78 82.9(12) . . ?
O8A W8 O189 91.0(17) . . ?
O8T W8 O189 166.6(13) . . ?
O28 W8 O189 84.0(12) . . ?
O89 W8 O189 73.6(12) . . ?
O78 W8 O189 82.6(12) . . ?
O8A W8 Na2 134.9(15) . 2_446 ?
O8T W8 Na2 34.9(11) . 2_446 ?
O28 W8 Na2 86.6(9) . 2_446 ?
O89 W8 Na2 100.0(9) . 2_446 ?
O78 W8 Na2 51.6(9) . 2_446 ?
O189 W8 Na2 134.1(9) . 2_446 ?
O9T W9 O9E 100.9(15) . . ?
O9T W9 O89 99.9(15) . . ?
O9E W9 O89 99.2(13) . . ?
O9T W9 O910 103.5(15) . . ?
O9E W9 O910 94.4(13) . . ?
O89 W9 O910 150.1(12) . . ?
O9T W9 O69 93.5(15) . . ?
O9E W9 O69 165.0(13) . . ?
O89 W9 O69 82.2(13) . . ?
O910 W9 O69 78.1(12) . . ?
O9T W9 O189 172.0(14) . . ?
O9E W9 O189 84.4(12) . . ?
O89 W9 O189 73.2(12) . . ?
O910 W9 O189 81.8(12) . . ?
O69 W9 O189 81.6(12) . . ?
O10A W10 O10T 101.8(14) . . ?
O10A W10 O910 102.4(13) . . ?
O10T W10 O910 97.3(13) . . ?
O10A W10 O011 101.8(13) . . ?
O10T W10 O011 95.5(13) . . ?
O910 W10 O011 149.7(13) . . ?
O10A W10 O610 89.5(13) . . ?
O10T W10 O610 168.7(13) . . ?
O910 W10 O610 80.0(12) . . ?
O011 W10 O610 82.1(12) . . ?
O10A W10 O101 170.4(12) . . ?
O10T W10 O101 85.6(13) . . ?
O910 W10 O101 82.5(12) . . ?
O011 W10 O101 71.1(12) . . ?
O610 W10 O101 83.1(11) . . ?
O11T W11 O311 102.5(14) . . ?
O11T W11 O511 99.8(14) . . ?
O311 W11 O511 92.2(14) . . ?
O11T W11 O011 100.9(13) . . ?
O311 W11 O011 154.6(13) . . ?
O511 W11 O011 93.5(13) . . ?
O11T W11 O10T 89.9(13) . 2 ?
O311 W11 O10T 85.5(14) . 2 ?
O511 W11 O10T 170.2(14) . 2 ?
O011 W11 O10T 84.8(13) . 2 ?
O11T W11 O101 168.0(12) . . ?
O311 W11 O101 83.3(12) . . ?
O511 W11 O101 90.3(13) . . ?
O011 W11 O101 72.0(12) . . ?
O10T W11 O101 80.0(12) 2 . ?
O9E Er1 O2ER 142.9(12) . . ?
O9E Er1 O4ER 74.4(12) . . ?
O2ER Er1 O4ER 78.0(13) . . ?
O9E Er1 O5ER 143.0(12) . . ?
O2ER Er1 O5ER 71.8(13) . . ?
O4ER Er1 O5ER 140.3(13) . . ?
O9E Er1 O1ER 79.2(12) . . ?
O2ER Er1 O1ER 71.0(13) . . ?
O4ER Er1 O1ER 77.9(13) . . ?
O5ER Er1 O1ER 114.3(13) . . ?
O9E Er1 O3ER 79.1(11) . . ?
O2ER Er1 O3ER 110.6(13) . . ?
O4ER Er1 O3ER 142.5(12) . . ?
O5ER Er1 O3ER 73.9(12) . . ?
O1ER Er1 O3ER 71.4(12) . . ?
O9E Er1 O1E 72.9(10) . . ?
O2ER Er1 O1E 143.7(11) . . ?
O4ER Er1 O1E 119.4(11) . . ?
O5ER Er1 O1E 76.4(11) . . ?
O1ER Er1 O1E 140.3(12) . . ?
O3ER Er1 O1E 75.9(11) . . ?
O9E Er1 O11T 113.1(10) . 2 ?
O2ER Er1 O11T 82.1(12) . 2 ?
O4ER Er1 O11T 74.4(11) . 2 ?
O5ER Er1 O11T 76.6(11) . 2 ?
O1ER Er1 O11T 144.7(11) . 2 ?
O3ER Er1 O11T 141.7(10) . 2 ?
O1E Er1 O11T 73.8(10) . 2 ?
W1 O1E Er1 150.0(16) . . ?
W3 O3T Na3 176.2(19) . . ?
W5 O5T Na4 153(2) . . ?
W7 O7T Na2 165.2(19) . . ?
W7 O7T Na2 96.8(13) . 2_446 ?
Na2 O7T Na2 98.0(12) . 2_446 ?
W8 O8T Na2 119.8(17) . 2_446 ?
W9 O9E Er1 150.5(17) . . ?
W10 O10T W11 171.9(19) . 2 ?
W10 O011 W11 124.9(16) . . ?
W11 O11T Er1 151.9(16) . 2 ?
W2 O12 W1 116.2(15) . . ?
W3 O13 W1 114.1(15) . . ?
W3 O23 W2 112.8(14) . . ?
W2 O24 W4 118.9(16) . . ?
W8 O28 W2 138.5(16) . . ?
W3 O34 W4 117.0(17) . . ?
W4 O45 W5 141.4(17) . . ?
W4 O47 W7 144.9(16) . . ?
W5 O56 W6 119.1(18) . . ?
W5 O57 W7 113.6(15) . . ?
W5 O57 Na1 122.5(15) . . ?
W7 O57 Na1 122.5(14) . . ?
W7 O67 W6 117.7(16) . . ?
W6 O69 W9 149.8(18) . . ?
W7 O78 W8 155.4(18) . . ?
W7 O78 Na2 103.1(14) . 2_446 ?
W8 O78 Na2 91.3(12) . 2_446 ?
W9 O89 W8 119.0(14) . . ?
W1 O101 W11 139.2(16) . . ?
W1 O101 W10 125.1(15) . . ?
W11 O101 W10 92.0(11) . . ?
W1 O123 W3 94.2(12) . . ?
W1 O123 W2 94.1(12) . . ?
W3 O123 W2 94.8(12) . . ?
W1 O123 W4 169.5(16) . . ?
W3 O123 W4 93.7(11) . . ?
W2 O123 W4 92.1(12) . . ?
W1 O189 W8 133.7(17) . . ?
W1 O189 W9 123.1(16) . . ?
W8 O189 W9 91.8(11) . . ?
W11 O311 W3 149.3(18) . . ?
W11 O511 W5 161(2) . . ?
W7 O567 W5 95.9(12) . . ?
W7 O567 W6 96.2(12) . . ?
W5 O567 W6 94.3(12) . . ?
W6 O610 W10 148.9(17) . . ?
W10 O910 W9 165.8(18) . . ?
O6W Na1 O7W 171.6(17) 2_456 1_455 ?
O6W Na1 O5W 84.3(14) 2_456 1_455 ?
O7W Na1 O5W 90.5(14) 1_455 1_455 ?
O6W Na1 O10W 83.9(15) 2_456 . ?
O7W Na1 O10W 102.1(14) 1_455 . ?
O5W Na1 O10W 165.5(15) 1_455 . ?
O6W Na1 O2W 91.0(15) 2_456 2_456 ?
O7W Na1 O2W 95.6(14) 1_455 2_456 ?
O5W Na1 O2W 89.9(14) 1_455 2_456 ?
O10W Na1 O2W 81.9(14) . 2_456 ?
O6W Na1 O57 85.4(14) 2_456 . ?
O7W Na1 O57 88.1(13) 1_455 . ?
O5W Na1 O57 91.2(13) 1_455 . ?
O10W Na1 O57 96.2(13) . . ?
O2W Na1 O57 176.1(14) 2_456 . ?
O6W Na1 Na4 40.1(11) 2_456 . ?
O7W Na1 Na4 134.5(12) 1_455 . ?
O5W Na1 Na4 44.2(9) 1_455 . ?
O10W Na1 Na4 123.4(11) . . ?
O2W Na1 Na4 89.8(11) 2_456 . ?
O57 Na1 Na4 88.4(9) . . ?
O6W Na1 Na2 150.8(13) 2_456 . ?
O7W Na1 Na2 32.8(10) 1_455 . ?
O5W Na1 Na2 123.0(11) 1_455 . ?
O10W Na1 Na2 70.3(10) . . ?
O2W Na1 Na2 98.4(11) 2_456 . ?
O57 Na1 Na2 84.2(9) . . ?
Na4 Na1 Na2 165.2(8) . . ?
O7T Na2 O8T 159.5(16) . 2_446 ?
O7T Na2 O7W 79.5(14) . 1_455 ?
O8T Na2 O7W 80.0(13) 2_446 1_455 ?
O7T Na2 O8W 79.4(14) . . ?
O8T Na2 O8W 106.2(15) 2_446 . ?
O7W Na2 O8W 111.6(15) 1_455 . ?
O7T Na2 O15W 95.3(15) . 2_446 ?
O8T Na2 O15W 91.6(15) 2_446 2_446 ?
O7W Na2 O15W 103.4(16) 1_455 2_446 ?
O8W Na2 O15W 142.8(17) . 2_446 ?
O7T Na2 O78 138.8(14) . 2_446 ?
O8T Na2 O78 61.7(12) 2_446 2_446 ?
O7W Na2 O78 141.7(14) 1_455 2_446 ?
O8W Na2 O78 82.0(13) . 2_446 ?
O15W Na2 O78 78.2(14) 2_446 2_446 ?
O7T Na2 O7T 82.0(12) . 2_446 ?
O8T Na2 O7T 118.5(13) 2_446 2_446 ?
O7W Na2 O7T 160.1(14) 1_455 2_446 ?
O8W Na2 O7T 71.8(12) . 2_446 ?
O15W Na2 O7T 71.0(13) 2_446 2_446 ?
O78 Na2 O7T 57.2(10) 2_446 2_446 ?
O7T Na2 W8 174.8(12) . 2_446 ?
O8T Na2 W8 25.3(8) 2_446 2_446 ?
O7W Na2 W8 104.8(11) 1_455 2_446 ?
O8W Na2 W8 101.4(11) . 2_446 ?
O15W Na2 W8 80.9(12) 2_446 2_446 ?
O78 Na2 W8 37.0(7) 2_446 2_446 ?
O7T Na2 W8 93.3(8) 2_446 2_446 ?
O7T Na2 W7 110.8(11) . 2_446 ?
O8T Na2 W7 89.7(10) 2_446 2_446 ?
O7W Na2 W7 167.7(12) 1_455 2_446 ?
O8W Na2 W7 77.7(10) . 2_446 ?
O15W Na2 W7 69.9(12) 2_446 2_446 ?
O78 Na2 W7 28.6(7) 2_446 2_446 ?
O7T Na2 W7 28.8(7) 2_446 2_446 ?
W8 Na2 W7 64.5(4) 2_446 2_446 ?
O7T Na2 Na1 66.5(10) . . ?
O8T Na2 Na1 94.5(10) 2_446 . ?
O7W Na2 Na1 32.0(9) 1_455 . ?
O8W Na2 Na1 80.3(11) . . ?
O15W Na2 Na1 131.5(14) 2_446 . ?
O78 Na2 Na1 144.6(10) 2_446 . ?
O7T Na2 Na1 141.2(10) 2_446 . ?
W8 Na2 Na1 118.7(6) 2_446 . ?
W7 Na2 Na1 157.9(7) 2_446 . ?
O7T Na2 Na2 47.6(9) . 2_446 ?
O8T Na2 Na2 152.9(14) 2_446 2_446 ?
O7W Na2 Na2 126.7(13) 1_455 2_446 ?
O8W Na2 Na2 70.3(11) . 2_446 ?
O15W Na2 Na2 79.0(13) 2_446 2_446 ?
O78 Na2 Na2 91.4(10) 2_446 2_446 ?
O7T Na2 Na2 34.4(7) 2_446 2_446 ?
W8 Na2 Na2 127.7(9) 2_446 2_446 ?
W7 Na2 Na2 63.2(6) 2_446 2_446 ?
Na1 Na2 Na2 110.8(8) . 2_446 ?
O12W Na3 O3T 85.3(15) 1_565 . ?
O12W Na3 O19W 168.3(18) 1_565 2 ?
O3T Na3 O19W 83.5(14) . 2 ?
O12W Na3 O13W 101.2(18) 1_565 1_565 ?
O3T Na3 O13W 172.0(18) . 1_565 ?
O19W Na3 O13W 89.7(16) 2 1_565 ?
O12W Na3 O23W 92.2(19) 1_565 . ?
O3T Na3 O23W 86.7(16) . . ?
O19W Na3 O23W 83.8(17) 2 . ?
O13W Na3 O23W 88.4(18) 1_565 . ?
O12W Na3 O11W 97.5(18) 1_565 2_556 ?
O3T Na3 O11W 93.1(15) . 2_556 ?
O19W Na3 O11W 86.5(16) 2 2_556 ?
O13W Na3 O11W 90.6(17) 1_565 2_556 ?
O23W Na3 O11W 170(2) . 2_556 ?
O12W Na3 Na4 140.2(15) 1_565 1_655 ?
O3T Na3 Na4 87.5(10) . 1_655 ?
O19W Na3 Na4 42.6(11) 2 1_655 ?
O13W Na3 Na4 90.3(14) 1_565 1_655 ?
O23W Na3 Na4 126.4(15) . 1_655 ?
O11W Na3 Na4 43.9(12) 2_556 1_655 ?
O6W Na4 O5T 74.3(15) 2_456 . ?
O6W Na4 O19W 169.9(17) 2_456 2_455 ?
O5T Na4 O19W 95.6(15) . 2_455 ?
O6W Na4 O11W 101.5(17) 2_456 2_456 ?
O5T Na4 O11W 168.4(17) . 2_456 ?
O19W Na4 O11W 88.5(16) 2_455 2_456 ?
O6W Na4 O5W 82.6(14) 2_456 1_455 ?
O5T Na4 O5W 76.8(13) . 1_455 ?
O19W Na4 O5W 95.6(14) 2_455 1_455 ?
O11W Na4 O5W 92.1(15) 2_456 1_455 ?
O6W Na4 O17W 95.9(16) 2_456 . ?
O5T Na4 O17W 85.2(15) . . ?
O19W Na4 O17W 82.6(15) 2_455 . ?
O11W Na4 O17W 106.2(17) 2_456 . ?
O5W Na4 O17W 161.6(17) 1_455 . ?
O6W Na4 Na3 147.6(14) 2_456 1_455 ?
O5T Na4 Na3 137.0(13) . 1_455 ?
O19W Na4 Na3 42.4(10) 2_455 1_455 ?
O11W Na4 Na3 46.1(12) 2_456 1_455 ?
O5W Na4 Na3 95.4(11) 1_455 1_455 ?
O17W Na4 Na3 95.5(13) . 1_455 ?
O6W Na4 Na1 39.8(11) 2_456 . ?
O5T Na4 Na1 71.4(10) . . ?
O19W Na4 Na1 137.7(12) 2_455 . ?
O11W Na4 Na1 98.3(13) 2_456 . ?
O5W Na4 Na1 42.8(10) 1_455 . ?
O17W Na4 Na1 133.5(13) . . ?
Na3 Na4 Na1 129.1(8) 1_455 . ?
Na1 O5W Na4 93.1(14) 1_655 1_655 ?
Na1 O6W Na4 100.0(17) 2_456 2_456 ?
Na1 O7W Na2 115.3(16) 1_655 1_655 ?
Na4 O11W Na3 89.9(17) 2_456 2_556 ?
Na3 O19W Na4 95.0(16) 2 2_455 ?

loop_
_geom_bond_atom_site_label_1
_geom_bond_atom_site_label_2
_geom_bond_distance
_geom_bond_site_symmetry_2
_geom_bond_publ_flag
W1 O1E 1.72(3) . ?
W1 O101 1.84(3) . ?
W1 O189 1.87(3) . ?
W1 O13 1.95(3) . ?
W1 O12 1.96(3) . ?
W1 O123 2.21(3) . ?
W2 O2T 1.68(3) . ?
W2 O24 1.84(3) . ?
W2 O12 1.88(3) . ?
W2 O28 1.93(3) . ?
W2 O23 1.99(3) . ?
W2 O123 2.24(3) . ?
W3 O3T 1.71(3) . ?
W3 O13 1.91(3) . ?
W3 O34 1.92(3) . ?
W3 O23 1.95(3) . ?
W3 O311 2.01(3) . ?
W3 O123 2.22(3) . ?
W4 O4T 1.74(3) . ?
W4 O47 1.88(3) . ?
W4 O45 1.91(3) . ?
W4 O24 1.93(3) . ?
W4 O34 1.93(3) . ?
W4 O123 2.27(3) . ?
W5 O5T 1.71(3) . ?
W5 O56 1.79(3) . ?
W5 O57 1.87(3) . ?
W5 O45 1.96(3) . ?
W5 O511 2.00(3) . ?
W5 O567 2.26(3) . ?
W6 O6T 1.78(3) . ?
W6 O610 1.80(3) . ?
W6 O69 1.81(3) . ?
W6 O67 2.03(3) . ?
W6 O56 2.05(3) . ?
W6 O567 2.26(3) . ?
W7 O7T 1.78(3) . ?
W7 O78 1.80(3) . ?
W7 O67 1.86(3) . ?
W7 O47 1.95(3) . ?
W7 O57 2.10(3) . ?
W7 O567 2.21(3) . ?
W7 Na2 3.67(2) 2_446 ?
W8 O8A 1.74(4) . ?
W8 O8T 1.77(3) . ?
W8 O28 1.92(3) . ?
W8 O89 1.95(3) . ?
W8 O78 2.16(3) . ?
W8 O189 2.29(3) . ?
W8 Na2 3.59(2) 2_446 ?
W9 O9T 1.71(3) . ?
W9 O9E 1.78(3) . ?
W9 O89 1.90(3) . ?
W9 O910 1.93(3) . ?
W9 O69 2.10(3) . ?
W9 O189 2.34(3) . ?
W10 O10A 1.69(3) . ?
W10 O10T 1.85(3) . ?
W10 O910 1.87(3) . ?
W10 O011 1.87(3) . ?
W10 O610 2.08(3) . ?
W10 O101 2.33(3) . ?
W11 O11T 1.70(3) . ?
W11 O311 1.83(3) . ?
W11 O511 1.84(3) . ?
W11 O011 1.88(3) . ?
W11 O10T 1.98(3) 2 ?
W11 O101 2.29(3) . ?
Er1 O9E 2.25(3) . ?
Er1 O2ER 2.31(4) . ?
Er1 O4ER 2.33(4) . ?
Er1 O5ER 2.34(4) . ?
Er1 O1ER 2.34(4) . ?
Er1 O3ER 2.35(3) . ?
Er1 O1E 2.40(3) . ?
Er1 O11T 2.42(3) 2 ?
O3T Na3 2.37(4) . ?
O5T Na4 2.38(4) . ?
O7T Na2 2.30(4) . ?
O7T Na2 3.00(4) 2_446 ?
O8T Na2 2.36(4) 2_446 ?
O10T W11 1.98(3) 2 ?
O11T Er1 2.42(3) 2 ?
O57 Na1 2.54(4) . ?
O78 Na2 2.81(4) 2_446 ?
Na1 O6W 2.31(4) 2_456 ?
Na1 O7W 2.34(4) 1_455 ?
Na1 O5W 2.42(4) 1_455 ?
Na1 O10W 2.45(4) . ?
Na1 O2W 2.50(4) 2_456 ?
Na1 Na4 3.55(3) . ?
Na1 Na2 4.00(3) . ?
Na2 O8T 2.36(4) 2_446 ?
Na2 O7W 2.39(4) 1_455 ?
Na2 O8W 2.44(4) . ?
Na2 O15W 2.48(5) 2_446 ?
Na2 O78 2.81(4) 2_446 ?
Na2 O7T 3.00(4) 2_446 ?
Na2 W8 3.59(2) 2_446 ?
Na2 W7 3.67(2) 2_446 ?
Na2 Na2 4.03(4) 2_446 ?
Na3 O12W 2.28(5) 1_565 ?
Na3 O19W 2.39(4) 2 ?
Na3 O13W 2.40(5) 1_565 ?
Na3 O23W 2.52(6) . ?
Na3 O11W 2.55(5) 2_556 ?
Na3 Na4 3.53(3) 1_655 ?
Na4 O6W 2.33(5) 2_456 ?
Na4 O19W 2.40(4) 2_455 ?
Na4 O11W 2.45(5) 2_456 ?
Na4 O5W 2.48(4) 1_455 ?
Na4 O17W 2.49(5) . ?
Na4 Na3 3.53(3) 1_455 ?
O2W Na1 2.50(4) 2_456 ?
O5W Na1 2.42(4) 1_655 ?
O5W Na4 2.48(4) 1_655 ?
O6W Na1 2.31(4) 2_456 ?
O6W Na4 2.33(5) 2_456 ?
O7W Na1 2.34(4) 1_655 ?
O7W Na2 2.39(4) 1_655 ?
O11W Na4 2.45(5) 2_456 ?
O11W Na3 2.55(5) 2_556 ?
O12W Na3 2.28(5) 1_545 ?
O13W Na3 2.40(5) 1_545 ?
O15W Na2 2.48(5) 2_446 ?
O19W Na3 2.39(4) 2 ?
O19W Na4 2.40(4) 2_455 ?
O22W O22W 1.13(12) 2_556 ?
